data_7200618
loop_
_publ_author_name
'Klap\"otke, Thomas M.'
'Mir\'o Sabat\'e, Carles'
'Rasp, Matthias'

_publ_section_title
;
 Synthesis and properties of 5-nitrotetrazole derivatives as new energetic
 materials
;
_journal_issue 15
_journal_name_full 'Journal of Materials Chemistry'
_journal_page_first 2240
_journal_paper_doi 10.1039/b818925k
_journal_volume 19
_journal_year 2009
_chemical_formula_moiety 'C3 H2 N9 O2, C H7 N4'
_chemical_formula_sum 'C4 H9 N13 O2'
_chemical_formula_weight 271.24
_space_group_IT_number 14
_symmetry_cell_setting monoclinic
_symmetry_space_group_name_Hall '-P 2yn'
_symmetry_space_group_name_H-M 'P 1 21/n 1'
_audit_creation_date 2008-09-01T14:12:22-00:00
_audit_creation_method 'WinGX routine CIF_UPDATE'
_cell_angle_alpha 90
_cell_angle_beta 92.413(5)
_cell_angle_gamma 90
_cell_formula_units_Z 8
_cell_length_a 5.027(5)
_cell_length_b 30.882(4)
_cell_length_c 14.223(6)
_cell_measurement_reflns_used 4824
_cell_measurement_temperature 100(2)
_cell_measurement_theta_max 29.9995
_cell_measurement_theta_min 3.8828
_cell_volume 2206(2)
_computing_cell_refinement
;
CrysAlis RED, Oxford Diffraction Ltd.,
Version 1.171.27p5 beta (release 01-04-2005 CrysAlis171 .NET)
(compiled Apr 1 2005,17:53:34)
;
_computing_data_collection
;
CrysAlis CCD, Oxford Diffraction Ltd.,
Version 1.171.27p5 beta (release 01-04-2005 CrysAlis171 .NET)
(compiled Apr 1 2005,17:53:34)
;
_computing_data_reduction
;
CrysAlis RED, Oxford Diffraction Ltd.,
Version 1.171.27p5 beta (release 01-04-2005 CrysAlis171 .NET)
(compiled Apr 1 2005,17:53:34)
;
_computing_molecular_graphics 'Ortep-3 for Windows (Farrugia, 1997)'
_computing_publication_material 'WinGX publication routines (Farrugia, 1999)'
_computing_structure_refinement 'SHELXL-97 (Sheldrick, 1997)'
_computing_structure_solution 'SHELXS-97 (Sheldrick, 1997)'
_diffrn_measured_fraction_theta_full 0.996
_diffrn_measured_fraction_theta_max 0.996
_diffrn_measurement_device 'CCD camera on \k-goniostat'
_diffrn_measurement_device_type 'Oxford Xcalibur3 CCD area detector'
_diffrn_measurement_method 'omega scan'
_diffrn_radiation_probe x-ray
_diffrn_radiation_type MoK\a
_diffrn_radiation_wavelength 0.71073
_diffrn_reflns_av_R_equivalents 0.0736
_diffrn_reflns_av_sigmaI/netI 0.0805
_diffrn_reflns_limit_h_max 6
_diffrn_reflns_limit_h_min -6
_diffrn_reflns_limit_k_max 38
_diffrn_reflns_limit_k_min -38
_diffrn_reflns_limit_l_max 17
_diffrn_reflns_limit_l_min -17
_diffrn_reflns_number 19929
_diffrn_reflns_theta_full 26.00
_diffrn_reflns_theta_max 26.00
_diffrn_reflns_theta_min 3.90
_exptl_absorpt_coefficient_mu 0.135
_exptl_absorpt_correction_T_max 0.998
_exptl_absorpt_correction_T_min 0.948
_exptl_absorpt_correction_type multi-scan
_exptl_absorpt_process_details
;
CrysAlis RED, Oxford Diffraction Ltd.,
Version 1.171.31.7 (release 18-10-2006 CrysAlis171 .NET)
(compiled Oct 18 2006,16:28:17)
Empirical absorption correction using spherical harmonics,
implemented in SCALE3 ABSPACK scaling algorithm.
;
_exptl_crystal_colour colorless
_exptl_crystal_density_diffrn 1.633
_exptl_crystal_density_method 'not measured'
_exptl_crystal_description platelets
_exptl_crystal_F_000 1120
_exptl_crystal_size_max 0.35
_exptl_crystal_size_mid 0.35
_exptl_crystal_size_min 0.03
_refine_diff_density_max 0.251
_refine_diff_density_min -0.261
_refine_diff_density_rms 0.062
_refine_ls_extinction_expression Fc^*^=kFc[1+0.001xFc^2^\l^3^/sin(2\q)]^-1/4^
_refine_ls_extinction_method none
_refine_ls_goodness_of_fit_ref 1.058
_refine_ls_hydrogen_treatment mixed
_refine_ls_matrix_type full
_refine_ls_number_parameters 415
_refine_ls_number_reflns 4316
_refine_ls_number_restraints 0
_refine_ls_restrained_S_all 1.058
_refine_ls_R_factor_all 0.1266
_refine_ls_R_factor_gt 0.0423
_refine_ls_shift/su_max 0.000
_refine_ls_shift/su_mean 0.000
_refine_ls_structure_factor_coef Fsqd
_refine_ls_weighting_details 'calc w=1/[\s^2^(Fo^2^)+(0.0338P)^2^+0.4333P] where P=(Fo^2^+2Fc^2^)/3'
_refine_ls_weighting_scheme calc
_refine_ls_wR_factor_gt 0.0676
_refine_ls_wR_factor_ref 0.0984
_reflns_number_gt 2275
_reflns_number_total 4316
_reflns_threshold_expression >2sigma(I)
_cod_data_source_file b818925k.txt
_cod_data_source_block dx150-AGNTTz
_cod_depositor_comments
;
The following automatic conversions were performed:
'_symmetry_cell_setting' value 'Monoclinic' changed to 'monoclinic'
according to '/home/saulius/struct/CIF-dictionaries/cif_core.dic'
dictionary named 'cif_core.dic' version 2.4.1 from 2010-06-29.

Automatic conversion script
Id: cif_fix_enum 1527 2010-12-29 10:47:43Z saulius 
;
_cod_original_sg_symbol_H-M 'P 21/n'
_cod_database_code 7200618

loop_
_symmetry_equiv_pos_as_xyz
'x, y, z'
'-x+1/2, y+1/2, -z+1/2'
'-x, -y, -z'
'x-1/2, -y-1/2, z-1/2'

loop_
_atom_site_label
_atom_site_type_symbol
_atom_site_fract_x
_atom_site_fract_y
_atom_site_fract_z
_atom_site_U_iso_or_equiv
_atom_site_adp_type
_atom_site_occupancy
_atom_site_symmetry_multiplicity
_atom_site_calc_flag
_atom_site_refinement_flags
_atom_site_disorder_assembly
_atom_site_disorder_group
N7 N 0.4054(5) 0.20502(7) 1.53354(16) 0.0314(6) Uani 1 1 d . . .
O4 O -0.3168(5) 0.28179(6) 1.66315(15) 0.0516(6) Uani 1 1 d . . .
O3 O -0.6353(5) 0.30234(7) 1.75164(16) 0.0543(7) Uani 1 1 d . . .
N10 N -0.4512(6) 0.30951(8) 1.69982(18) 0.0369(6) Uani 1 1 d . . .
N16 N -0.1137(5) 0.53260(7) 1.84798(17) 0.0392(7) Uani 1 1 d . . .
O2 O 0.1907(4) 0.46793(6) 1.45312(15) 0.0505(6) Uani 1 1 d . . .
N11 N -0.5321(4) 0.38672(7) 1.71102(15) 0.0287(6) Uani 1 1 d . . .
O1 O -0.1567(5) 0.44842(7) 1.36733(17) 0.0571(7) Uani 1 1 d . . .
C3 C 0.1795(5) 0.25307(8) 1.46077(19) 0.0240(6) Uani 1 1 d . . .
N17 N -0.0064(5) 0.49500(7) 1.86749(17) 0.0380(6) Uani 1 1 d . . .
N25 N -0.6130(5) 0.42959(8) 1.95407(18) 0.0334(6) Uani 1 1 d . . .
N22 N 0.5600(5) 0.29317(8) 1.24112(19) 0.0273(6) Uani 1 1 d . . .
N9 N 0.3585(5) 0.23972(7) 1.40138(16) 0.0320(6) Uani 1 1 d . . .
N2 N -0.0535(4) 0.36401(7) 1.40660(15) 0.0260(5) Uani 1 1 d . . .
N4 N 0.2988(5) 0.34103(7) 1.49338(16) 0.0329(6) Uani 1 1 d . . .
N13 N -0.1997(5) 0.40837(7) 1.62341(16) 0.0328(6) Uani 1 1 d . . .
N26 N -0.3909(6) 0.43463(9) 2.0175(2) 0.0406(7) Uani 1 1 d . . .
N20 N 0.4652(5) 0.37930(9) 1.25163(18) 0.0297(6) Uani 1 1 d . . .
N5 N 0.3145(5) 0.38373(7) 1.48969(16) 0.0318(6) Uani 1 1 d . . .
N21 N 0.3275(5) 0.31205(7) 1.20095(17) 0.0293(6) Uani 1 1 d . . .
N24 N -0.9216(5) 0.38346(10) 1.88558(19) 0.0334(6) Uani 1 1 d . . .
N14 N -0.1870(5) 0.36560(7) 1.62764(16) 0.0331(6) Uani 1 1 d . . .
N23 N -0.5488(6) 0.35603(9) 1.9626(2) 0.0401(7) Uani 1 1 d . . .
N12 N -0.4070(4) 0.41958(7) 1.67295(15) 0.0251(5) Uani 1 1 d . . .
N19 N 0.0839(5) 0.37160(9) 1.15617(18) 0.0333(6) Uani 1 1 d . . .
N3 N 0.0789(4) 0.33040(7) 1.44350(15) 0.0254(5) Uani 1 1 d . . .
N1 N 0.0405(5) 0.44084(8) 1.41811(18) 0.0374(6) Uani 1 1 d . . .
N8 N 0.5024(5) 0.20975(7) 1.44905(17) 0.0336(6) Uani 1 1 d . . .
N6 N 0.2001(5) 0.23254(7) 1.54250(16) 0.0310(6) Uani 1 1 d . . .
N18 N -0.1265(5) 0.46436(7) 1.81175(17) 0.0342(6) Uani 1 1 d . . .
C7 C 0.2966(5) 0.35458(8) 1.20209(17) 0.0226(6) Uani 1 1 d . . .
C6 C -0.3065(5) 0.48567(8) 1.75894(19) 0.0259(7) Uani 1 1 d . . .
N15 N -0.3072(5) 0.52775(7) 1.77886(17) 0.0374(7) Uani 1 1 d . . .
C5 C -0.4848(7) 0.46499(9) 1.6855(3) 0.0320(7) Uani 1 1 d . . .
C1 C 0.1006(5) 0.39568(8) 1.43816(18) 0.0256(6) Uani 1 1 d . . .
C8 C -0.6949(5) 0.38940(9) 1.93392(19) 0.0271(6) Uani 1 1 d . . .
C2 C -0.0280(7) 0.28598(9) 1.4368(3) 0.0345(8) Uani 1 1 d . . .
C4 C -0.3882(6) 0.35435(8) 1.68017(18) 0.0256(6) Uani 1 1 d . . .
H4 H -0.661(6) 0.4641(8) 1.7054(19) 0.040(9) Uiso 1 1 d . . .
H3 H -0.473(6) 0.4781(9) 1.627(2) 0.045(10) Uiso 1 1 d . . .
H10 H 0.505(5) 0.2727(8) 1.2837(18) 0.045(7) Uiso 1 1 d . . .
H6 H 0.074(5) 0.4011(9) 1.1527(18) 0.054(8) Uiso 1 1 d . . .
H11 H 0.638(6) 0.2791(9) 1.196(2) 0.059(9) Uiso 1 1 d . . .
H2 H -0.160(6) 0.2837(9) 1.475(2) 0.063(10) Uiso 1 1 d . . .
H16 H -0.713(5) 0.4525(8) 1.9379(18) 0.051(8) Uiso 1 1 d . . .
H13 H -0.618(5) 0.3303(9) 1.9545(19) 0.054(9) Uiso 1 1 d . . .
H17 H -0.447(6) 0.4481(10) 2.068(2) 0.064(11) Uiso 1 1 d . . .
H7 H 0.457(6) 0.4080(11) 1.250(2) 0.066(11) Uiso 1 1 d . . .
H1 H -0.099(6) 0.2824(9) 1.371(2) 0.070(9) Uiso 1 1 d . . .
H14 H -0.961(7) 0.3571(11) 1.869(2) 0.068(12) Uiso 1 1 d . . .
H12 H -0.401(8) 0.3621(12) 1.992(3) 0.077(13) Uiso 1 1 d . . .
H5 H -0.007(6) 0.3543(10) 1.120(2) 0.070(10) Uiso 1 1 d . . .
H8 H 0.598(7) 0.3674(10) 1.279(2) 0.071(11) Uiso 1 1 d . . .
H18 H -0.276(7) 0.4545(11) 1.991(2) 0.074(13) Uiso 1 1 d . . .
H15 H -1.005(7) 0.4051(12) 1.855(2) 0.078(13) Uiso 1 1 d . . .
H9 H 0.229(4) 0.2987(7) 1.1620(15) 0.077(9) Uiso 1 1 d . . .

loop_
_atom_site_aniso_label
_atom_site_aniso_U_11
_atom_site_aniso_U_22
_atom_site_aniso_U_33
_atom_site_aniso_U_23
_atom_site_aniso_U_13
_atom_site_aniso_U_12
N7 0.0371(16) 0.0247(13) 0.0318(15) 0.0048(11) -0.0048(12) 0.0011(11)
O4 0.0680(17) 0.0227(12) 0.0634(17) -0.0085(11) -0.0069(13) 0.0114(11)
O3 0.0720(18) 0.0356(14) 0.0559(16) 0.0060(11) 0.0092(14) -0.0143(12)
N10 0.0523(19) 0.0239(14) 0.0336(16) 0.0007(12) -0.0091(14) -0.0024(13)
N16 0.0489(17) 0.0268(14) 0.0409(16) -0.0068(12) -0.0089(13) 0.0029(12)
O2 0.0609(16) 0.0289(12) 0.0618(16) -0.0037(11) 0.0033(13) -0.0115(11)
N11 0.0343(15) 0.0217(12) 0.0302(14) -0.0023(11) 0.0021(11) -0.0022(11)
O1 0.0541(16) 0.0379(14) 0.0777(18) 0.0139(12) -0.0163(14) 0.0089(11)
C3 0.0278(17) 0.0217(15) 0.0223(16) -0.0005(12) -0.0025(13) -0.0002(12)
N17 0.0499(17) 0.0267(14) 0.0363(16) -0.0029(12) -0.0110(13) 0.0021(12)
N25 0.0335(16) 0.0243(14) 0.0418(17) 0.0024(12) -0.0071(12) 0.0011(12)
N22 0.0306(15) 0.0259(14) 0.0254(15) 0.0049(12) 0.0015(12) 0.0051(11)
N9 0.0374(15) 0.0294(14) 0.0292(15) 0.0069(11) 0.0000(12) 0.0033(11)
N2 0.0263(13) 0.0231(12) 0.0287(13) 0.0033(11) 0.0008(10) 0.0019(10)
N4 0.0313(15) 0.0315(15) 0.0350(15) 0.0017(11) -0.0102(12) -0.0015(11)
N13 0.0293(15) 0.0310(15) 0.0385(16) -0.0057(11) 0.0053(12) 0.0003(11)
N26 0.0384(18) 0.0440(17) 0.0389(18) -0.0080(14) -0.0022(15) -0.0016(14)
N20 0.0324(16) 0.0197(14) 0.0361(16) -0.0048(12) -0.0095(12) 0.0001(12)
N5 0.0334(15) 0.0279(14) 0.0337(15) -0.0011(11) -0.0032(12) -0.0043(11)
N21 0.0349(15) 0.0193(13) 0.0325(15) -0.0070(11) -0.0132(12) 0.0001(11)
N24 0.0312(16) 0.0260(16) 0.0424(17) 0.0053(13) -0.0045(13) 0.0011(12)
N14 0.0363(15) 0.0253(14) 0.0374(15) -0.0058(11) -0.0027(12) 0.0036(11)
N23 0.0311(17) 0.0278(16) 0.061(2) 0.0065(14) -0.0039(15) 0.0035(14)
N12 0.0272(14) 0.0203(12) 0.0277(14) -0.0023(10) -0.0003(11) -0.0042(10)
N19 0.0352(16) 0.0247(15) 0.0389(16) -0.0061(13) -0.0125(13) 0.0026(12)
N3 0.0241(14) 0.0235(12) 0.0281(14) -0.0011(10) -0.0025(11) 0.0022(10)
N1 0.0418(17) 0.0250(14) 0.0456(17) 0.0045(12) 0.0048(14) 0.0002(12)
N8 0.0366(15) 0.0280(13) 0.0362(16) 0.0039(12) 0.0028(12) 0.0044(11)
N6 0.0386(15) 0.0269(13) 0.0272(14) 0.0044(11) 0.0000(11) 0.0058(11)
N18 0.0435(16) 0.0228(13) 0.0354(15) 0.0008(11) -0.0088(12) 0.0030(11)
C7 0.0271(16) 0.0224(15) 0.0184(15) -0.0032(12) 0.0028(13) -0.0010(12)
C6 0.0293(17) 0.0191(15) 0.0293(17) 0.0023(12) 0.0021(13) 0.0002(12)
N15 0.0425(16) 0.0228(14) 0.0460(17) -0.0054(12) -0.0098(13) 0.0069(11)
C5 0.031(2) 0.0232(16) 0.042(2) -0.0029(15) -0.0034(16) 0.0005(13)
C1 0.0296(17) 0.0254(15) 0.0220(16) 0.0018(12) 0.0034(13) 0.0012(13)
C8 0.0240(16) 0.0262(16) 0.0315(17) 0.0070(13) 0.0044(13) 0.0008(13)
C2 0.031(2) 0.0216(17) 0.050(2) 0.0013(15) -0.0071(18) -0.0015(13)
C4 0.0296(17) 0.0221(15) 0.0248(16) 0.0006(12) -0.0026(13) -0.0054(12)

loop_
_geom_angle_atom_site_label_1
_geom_angle_atom_site_label_2
_geom_angle_atom_site_label_3
_geom_angle
_geom_angle_site_symmetry_1
_geom_angle_site_symmetry_3
_geom_angle_publ_flag
N8 N7 N6 109.2(2) . . ?
O4 N10 O3 125.1(3) . . ?
O4 N10 C4 117.3(3) . . ?
O3 N10 C4 117.7(3) . . ?
N17 N16 N15 109.4(2) . . ?
C4 N11 N12 99.7(2) . . ?
N6 C3 N9 112.4(2) . . ?
N6 C3 C2 123.9(3) . . ?
N9 C3 C2 123.7(3) . . ?
N16 N17 N18 109.0(2) . . ?
C8 N25 N26 117.9(2) . . ?
C8 N25 H16 121.1(18) . . ?
N26 N25 H16 119.9(18) . . ?
N21 N22 H10 106.5(16) . . ?
N21 N22 H11 107.1(19) . . ?
H10 N22 H11 107(2) . . ?
C3 N9 N8 105.0(2) . . ?
C1 N2 N3 99.7(2) . . ?
N5 N4 N3 105.9(2) . . ?
N14 N13 N12 105.9(2) . . ?
N25 N26 H17 107(2) . . ?
N25 N26 H18 108(2) . . ?
H17 N26 H18 104(3) . . ?
C7 N20 H7 122(2) . . ?
C7 N20 H8 118(2) . . ?
H7 N20 H8 119(3) . . ?
N4 N5 C1 104.5(2) . . ?
C7 N21 N22 120.2(2) . . ?
C7 N21 H9 115.5(16) . . ?
N22 N21 H9 121.7(16) . . ?
C8 N24 H14 117(2) . . ?
C8 N24 H15 122(2) . . ?
H14 N24 H15 118(3) . . ?
N13 N14 C4 104.5(2) . . ?
C8 N23 H13 117.0(19) . . ?
C8 N23 H12 116(2) . . ?
H13 N23 H12 127(3) . . ?
N11 N12 N13 114.5(2) . . ?
N11 N12 C5 123.4(3) . . ?
N13 N12 C5 122.1(2) . . ?
C7 N19 H6 117.4(17) . . ?
C7 N19 H5 116(2) . . ?
H6 N19 H5 124(3) . . ?
N2 N3 N4 114.2(2) . . ?
N2 N3 C2 121.7(2) . . ?
N4 N3 C2 123.8(2) . . ?
O2 N1 O1 125.6(3) . . ?
O2 N1 C1 117.3(3) . . ?
O1 N1 C1 117.1(2) . . ?
N7 N8 N9 108.9(2) . . ?
C3 N6 N7 104.5(2) . . ?
C6 N18 N17 105.1(2) . . ?
N20 C7 N21 120.5(3) . . ?
N20 C7 N19 121.0(3) . . ?
N21 C7 N19 118.4(2) . . ?
N18 C6 N15 111.8(2) . . ?
N18 C6 C5 124.0(2) . . ?
N15 C6 C5 124.1(2) . . ?
C6 N15 N16 104.6(2) . . ?
N12 C5 C6 109.8(2) . . ?
N12 C5 H4 105.5(17) . . ?
C6 C5 H4 110.3(17) . . ?
N12 C5 H3 106.1(18) . . ?
C6 C5 H3 112.6(18) . . ?
H4 C5 H3 112(2) . . ?
N2 C1 N5 115.7(2) . . ?
N2 C1 N1 122.2(2) . . ?
N5 C1 N1 122.1(2) . . ?
N24 C8 N23 120.7(3) . . ?
N24 C8 N25 119.5(3) . . ?
N23 C8 N25 119.8(3) . . ?
N3 C2 C3 111.8(2) . . ?
N3 C2 H2 108.7(19) . . ?
C3 C2 H2 110(2) . . ?
N3 C2 H1 106.2(17) . . ?
C3 C2 H1 111.2(17) . . ?
H2 C2 H1 109(3) . . ?
N11 C4 N14 115.4(2) . . ?
N11 C4 N10 122.1(3) . . ?
N14 C4 N10 122.4(3) . . ?

loop_
_geom_bond_atom_site_label_1
_geom_bond_atom_site_label_2
_geom_bond_distance
_geom_bond_site_symmetry_2
_geom_bond_publ_flag
N7 N8 1.324(3) . ?
N7 N6 1.347(3) . ?
O4 N10 1.221(3) . ?
O3 N10 1.227(3) . ?
N10 C4 1.450(3) . ?
N16 N17 1.305(3) . ?
N16 N15 1.362(3) . ?
O2 N1 1.219(3) . ?
N11 C4 1.320(3) . ?
N11 N12 1.322(3) . ?
O1 N1 1.224(3) . ?
C3 N6 1.324(3) . ?
C3 N9 1.325(3) . ?
C3 C2 1.486(4) . ?
N17 N18 1.359(3) . ?
N25 C8 1.335(3) . ?
N25 N26 1.414(3) . ?
N25 H16 0.89(3) . ?
N22 N21 1.405(3) . ?
N22 H10 0.93(3) . ?
N22 H11 0.88(3) . ?
N9 N8 1.341(3) . ?
N2 C1 1.315(3) . ?
N2 N3 1.329(3) . ?
N4 N5 1.322(3) . ?
N4 N3 1.329(3) . ?
N13 N14 1.323(3) . ?
N13 N12 1.329(3) . ?
N26 H17 0.89(3) . ?
N26 H18 0.93(4) . ?
N20 C7 1.322(3) . ?
N20 H7 0.89(3) . ?
N20 H8 0.84(3) . ?
N5 C1 1.328(3) . ?
N21 C7 1.323(3) . ?
N21 H9 0.84(2) . ?
N24 C8 1.319(4) . ?
N24 H14 0.87(3) . ?
N24 H15 0.89(4) . ?
N14 C4 1.329(3) . ?
N23 C8 1.320(3) . ?
N23 H13 0.87(3) . ?
N23 H12 0.86(4) . ?
N12 C5 1.469(3) . ?
N19 C7 1.337(3) . ?
N19 H6 0.91(3) . ?
N19 H5 0.86(3) . ?
N3 C2 1.475(3) . ?
N1 C1 1.453(3) . ?
N18 C6 1.326(3) . ?
C6 N15 1.330(3) . ?
C6 C5 1.491(4) . ?
C5 H4 0.94(3) . ?
C5 H3 0.94(3) . ?
C2 H2 0.88(3) . ?
C2 H1 1.00(3) . ?

loop_
_geom_hbond_atom_site_label_D
_geom_hbond_atom_site_label_H
_geom_hbond_atom_site_label_A
_geom_hbond_distance_DH
_geom_hbond_distance_HA
_geom_hbond_distance_DA
_geom_hbond_angle_DHA
_geom_hbond_site_symmetry_A
N21 H9 N7 0.84(2) 2.40(2) 3.166(4) 153(2) 4_565
N21 H9 O4 0.84(2) 2.50(2) 3.030(3) 122.5(18) 4_665
N22 H10 N9 0.93(3) 2.12(3) 3.023(4) 166(2) .
N19 H6 N16 0.91(3) 2.06(3) 2.963(4) 171(2) 3_568
N22 H11 N6 0.88(3) 2.24(3) 3.045(4) 151(2) 4_665
N25 H16 N17 0.89(3) 2.19(3) 3.050(4) 163(2) 1_455
N23 H13 N8 0.87(3) 2.27(3) 3.036(4) 146(2) 4_466
N26 H17 N16 0.89(3) 2.62(3) 3.359(5) 141(3) 3_469
N20 H7 N15 0.89(3) 2.16(4) 3.005(4) 160(3) 3_568
N24 H14 N8 0.87(3) 2.37(3) 3.046(4) 135(3) 4_466
N19 H5 N7 0.86(3) 2.24(3) 3.052(4) 158(3) 4_565
N20 H8 N2 0.84(3) 2.48(3) 3.238(4) 151(3) 1_655
N26 H18 N17 0.93(4) 2.59(4) 3.480(4) 160(3) .
N24 H15 N18 0.89(4) 2.02(4) 2.883(4) 163(3) 1_455

loop_
_geom_torsion_atom_site_label_1
_geom_torsion_atom_site_label_2
_geom_torsion_atom_site_label_3
_geom_torsion_atom_site_label_4
_geom_torsion
_geom_torsion_site_symmetry_1
_geom_torsion_site_symmetry_2
_geom_torsion_site_symmetry_3
_geom_torsion_site_symmetry_4
_geom_torsion_publ_flag
N15 N16 N17 N18 0.0(3) . . . . ?
N6 C3 N9 N8 -1.2(3) . . . . ?
C2 C3 N9 N8 -178.7(2) . . . . ?
N3 N4 N5 C1 0.5(3) . . . . ?
N12 N13 N14 C4 -0.3(3) . . . . ?
C4 N11 N12 N13 -0.8(3) . . . . ?
C4 N11 N12 C5 -179.5(2) . . . . ?
N14 N13 N12 N11 0.7(3) . . . . ?
N14 N13 N12 C5 179.4(2) . . . . ?
C1 N2 N3 N4 -0.4(3) . . . . ?
C1 N2 N3 C2 173.7(3) . . . . ?
N5 N4 N3 N2 0.0(3) . . . . ?
N5 N4 N3 C2 -174.0(3) . . . . ?
N6 N7 N8 N9 -1.2(3) . . . . ?
C3 N9 N8 N7 1.4(3) . . . . ?
N9 C3 N6 N7 0.4(3) . . . . ?
C2 C3 N6 N7 178.0(2) . . . . ?
N8 N7 N6 C3 0.5(3) . . . . ?
N16 N17 N18 C6 0.3(3) . . . . ?
N22 N21 C7 N20 -9.2(4) . . . . ?
N22 N21 C7 N19 174.3(3) . . . . ?
N17 N18 C6 N15 -0.4(3) . . . . ?
N17 N18 C6 C5 179.0(3) . . . . ?
N18 C6 N15 N16 0.4(3) . . . . ?
C5 C6 N15 N16 -179.1(3) . . . . ?
N17 N16 N15 C6 -0.2(3) . . . . ?
N11 N12 C5 C6 100.1(3) . . . . ?
N13 N12 C5 C6 -78.5(3) . . . . ?
N18 C6 C5 N12 -7.2(4) . . . . ?
N15 C6 C5 N12 172.2(3) . . . . ?
N3 N2 C1 N5 0.7(3) . . . . ?
N3 N2 C1 N1 -179.2(2) . . . . ?
N4 N5 C1 N2 -0.8(3) . . . . ?
N4 N5 C1 N1 179.1(2) . . . . ?
O2 N1 C1 N2 177.6(3) . . . . ?
O1 N1 C1 N2 -2.5(4) . . . . ?
O2 N1 C1 N5 -2.3(4) . . . . ?
O1 N1 C1 N5 177.6(3) . . . . ?
N26 N25 C8 N24 170.8(3) . . . . ?
N26 N25 C8 N23 -9.2(4) . . . . ?
N2 N3 C2 C3 165.5(3) . . . . ?
N4 N3 C2 C3 -21.0(4) . . . . ?
N6 C3 C2 N3 102.5(3) . . . . ?
N9 C3 C2 N3 -80.3(4) . . . . ?
N12 N11 C4 N14 0.6(3) . . . . ?
N12 N11 C4 N10 -177.5(2) . . . . ?
N13 N14 C4 N11 -0.2(3) . . . . ?
N13 N14 C4 N10 177.9(2) . . . . ?
O4 N10 C4 N11 175.4(2) . . . . ?
O3 N10 C4 N11 -4.4(4) . . . . ?
O4 N10 C4 N14 -2.6(4) . . . . ?
O3 N10 C4 N14 177.6(2) . . . . ?
